data_7063933
loop_
_publ_author_name
'Bai, Jinku'
'Wang, Shuo'
'Wang, Xin-Yue'
'Shen, Yun-Jia'
'Sun, Xin'
'Li, Zhi-Ao'
'Chen, Xu-Lang'
'Gong, Han-Yuan'

_publ_section_title
;
 Quantitative substituent effects in nitrogen-containing polycyclic
 aromatic hydrocarbons: implications for metal ion complexation
;
_journal_issue 32
_journal_name_full 'New Journal of Chemistry'
_journal_page_first 13699
_journal_page_last 13704
_journal_paper_doi 10.1039/D5NJ01550B
_journal_volume 49
_journal_year 2025
_chemical_formula_sum 'C30 H18 N2 O4'
_chemical_formula_weight 470.46
_space_group_crystal_system monoclinic
_space_group_IT_number 14
_space_group_name_Hall '-P 2ybc'
_space_group_name_H-M_alt 'P 1 21/c 1'
_atom_sites_solution_hydrogens geom
_audit_creation_method SHELXL-2018/3
_audit_update_record
;
2025-06-07 deposited with the CCDC.	2025-07-16 downloaded from the CCDC.
;
_cell_angle_alpha 90
_cell_angle_beta 113.978(5)
_cell_angle_gamma 90
_cell_formula_units_Z 4
_cell_length_a 13.2519(5)
_cell_length_b 11.5260(4)
_cell_length_c 15.0362(6)
_cell_measurement_reflns_used 3348
_cell_measurement_temperature 170(2)
_cell_measurement_theta_max 62.463
_cell_measurement_theta_min 3.650
_cell_volume 2098.45(16)
_computing_cell_refinement 'CrysAlisPro 1.171.42.96a (Rigaku OD, 2023)'
_computing_data_collection 'CrysAlisPro 1.171.42.96a (Rigaku OD, 2023)'
_computing_data_reduction 'CrysAlisPro 1.171.42.96a (Rigaku OD, 2023)'
_computing_structure_refinement 'SHELXL-2018/3 (Sheldrick, 2018)'
_computing_structure_solution 'SHELXT 2018/2 (Sheldrick, 2018)'
_diffrn_ambient_temperature 170(2)
_diffrn_detector_area_resol_mean 10.0000
_diffrn_measured_fraction_theta_full 1.000
_diffrn_measured_fraction_theta_max 0.966
_diffrn_measurement_device_type 'XtaLAB Synergy R, HyPix'
_diffrn_measurement_method '\w scans'
_diffrn_radiation_type CuK\a
_diffrn_radiation_wavelength 1.54184
_diffrn_reflns_av_R_equivalents 0.0521
_diffrn_reflns_av_unetI/netI 0.0518
_diffrn_reflns_Laue_measured_fraction_full 1.000
_diffrn_reflns_Laue_measured_fraction_max 0.966
_diffrn_reflns_limit_h_max 16
_diffrn_reflns_limit_h_min -16
_diffrn_reflns_limit_k_max 12
_diffrn_reflns_limit_k_min -14
_diffrn_reflns_limit_l_max 18
_diffrn_reflns_limit_l_min -17
_diffrn_reflns_number 14502
_diffrn_reflns_point_group_measured_fraction_full 1.000
_diffrn_reflns_point_group_measured_fraction_max 0.966
_diffrn_reflns_theta_full 67.684
_diffrn_reflns_theta_max 75.868
_diffrn_reflns_theta_min 3.650
_exptl_absorpt_coefficient_mu 0.814
_exptl_absorpt_correction_T_max 1.00000
_exptl_absorpt_correction_T_min 0.92077
_exptl_absorpt_correction_type multi-scan
_exptl_crystal_colour 'light yellow'
_exptl_crystal_density_diffrn 1.489
_exptl_crystal_description prism
_exptl_crystal_F_000 976
_exptl_crystal_size_max 0.300
_exptl_crystal_size_mid 0.200
_exptl_crystal_size_min 0.200
_refine_diff_density_max 0.374
_refine_diff_density_min -0.231
_refine_diff_density_rms 0.050
_refine_ls_extinction_method none
_refine_ls_goodness_of_fit_ref 1.034
_refine_ls_hydrogen_treatment constr
_refine_ls_matrix_type full
_refine_ls_number_parameters 325
_refine_ls_number_reflns 4234
_refine_ls_number_restraints 0
_refine_ls_restrained_S_all 1.034
_refine_ls_R_factor_all 0.0785
_refine_ls_R_factor_gt 0.0606
_refine_ls_shift/su_max 0.001
_refine_ls_shift/su_mean 0.000
_refine_ls_structure_factor_coef Fsqd
_refine_ls_weighting_details 'w=1/[\s^2^(Fo^2^)+(0.0650P)^2^+1.4000P] where P=(Fo^2^+2Fc^2^)/3'
_refine_ls_weighting_scheme calc
_refine_ls_wR_factor_gt 0.1437
_refine_ls_wR_factor_ref 0.1537
_reflns_Friedel_coverage 0.000
_reflns_number_gt 3446
_reflns_number_total 4234
_reflns_threshold_expression 'I > 2\s(I)'
_cod_data_source_file d5nj01550b2.cif
_cod_data_source_block a
_cod_depositor_comments 'Adding full bibliography for 7063931--7063935.cif.'
_cod_original_sg_symbol_H-M 'P 21/c'
_cod_database_code 7063933
_shelx_shelxl_version_number 2018/3
_shelx_space_group_comment
;
The symmetry employed for this shelxl refinement is uniquely defined
by the following loop, which should always be used as a source of
symmetry information in preference to the above space-group names.
They are only intended as comments.
;

loop_
_space_group_symop_operation_xyz
'x, y, z'
'-x, y+1/2, -z+1/2'
'-x, -y, -z'
'x, -y-1/2, z-1/2'

loop_
_atom_site_label
_atom_site_type_symbol
_atom_site_fract_x
_atom_site_fract_y
_atom_site_fract_z
_atom_site_U_iso_or_equiv
_atom_site_adp_type
_atom_site_occupancy
_atom_site_site_symmetry_order
_atom_site_calc_flag
_atom_site_refinement_flags_posn
_atom_site_refinement_flags_adp
_atom_site_refinement_flags_occupancy
_atom_site_disorder_assembly
_atom_site_disorder_group
C1 C 0.70293(17) 0.45954(19) 0.60396(15) 0.0253(4) Uani 1 1 d . . . . .
C2 C 0.70182(17) 0.3882(2) 0.67988(16) 0.0289(5) Uani 1 1 d . . . . .
H2A H 0.649468 0.402522 0.706880 0.035 Uiso 1 1 calc R U . . .
C3 C 0.77506(18) 0.29877(19) 0.71502(16) 0.0284(5) Uani 1 1 d . . . . .
H3A H 0.773426 0.251317 0.766073 0.034 Uiso 1 1 calc R U . . .
C4 C 0.85299(18) 0.27708(19) 0.67540(16) 0.0286(5) Uani 1 1 d . . . . .
C5 C 0.85387(18) 0.34463(19) 0.59983(16) 0.0276(5) Uani 1 1 d . . . . .
H5A H 0.905949 0.328399 0.572891 0.033 Uiso 1 1 calc R U . . .
C6 C 0.77954(17) 0.43652(19) 0.56215(15) 0.0261(5) Uani 1 1 d . . . . .
C7 C 0.77807(17) 0.51206(19) 0.48453(15) 0.0257(4) Uani 1 1 d . . . . .
C8 C 0.84844(18) 0.4969(2) 0.43611(16) 0.0284(5) Uani 1 1 d . . . . .
H8A H 0.899339 0.434165 0.453439 0.034 Uiso 1 1 calc R U . . .
C9 C 0.84374(18) 0.5725(2) 0.36390(16) 0.0298(5) Uani 1 1 d . . . . .
H9A H 0.892929 0.562590 0.332884 0.036 Uiso 1 1 calc R U . . .
C10 C 0.76804(18) 0.66321(19) 0.33550(16) 0.0275(5) Uani 1 1 d . . . . .
H10A H 0.766462 0.714640 0.285579 0.033 Uiso 1 1 calc R U . . .
C11 C 0.69462(16) 0.67966(19) 0.37925(15) 0.0247(4) Uani 1 1 d . . . . .
C12 C 0.70174(17) 0.60453(19) 0.45679(15) 0.0246(4) Uani 1 1 d . . . . .
C13 C 0.63092(17) 0.62076(19) 0.50789(15) 0.0243(4) Uani 1 1 d . . . . .
C14 C 0.55413(17) 0.72107(19) 0.48180(15) 0.0247(4) Uani 1 1 d . . . . .
C15 C 0.54219(17) 0.79111(19) 0.39859(15) 0.0245(4) Uani 1 1 d . . . . .
C16 C 0.60866(17) 0.77060(19) 0.34569(15) 0.0250(4) Uani 1 1 d . . . . .
C17 C 0.58730(18) 0.8345(2) 0.26232(16) 0.0288(5) Uani 1 1 d . . . . .
H17A H 0.629917 0.820866 0.225578 0.035 Uiso 1 1 calc R U . . .
C18 C 0.50484(18) 0.9184(2) 0.23091(16) 0.0309(5) Uani 1 1 d . . . . .
H18A H 0.490482 0.959437 0.172214 0.037 Uiso 1 1 calc R U . . .
C19 C 0.44384(18) 0.9426(2) 0.28395(17) 0.0311(5) Uani 1 1 d . . . . .
H19A H 0.389302 1.001790 0.262871 0.037 Uiso 1 1 calc R U . . .
C20 C 0.46202(17) 0.87986(19) 0.36926(16) 0.0267(5) Uani 1 1 d . . . . .
C21 C 0.39992(17) 0.89952(19) 0.42763(15) 0.0265(5) Uani 1 1 d . . . . .
C22 C 0.42159(18) 0.8271(2) 0.50937(15) 0.0274(5) Uani 1 1 d . . . . .
C23 C 0.36100(19) 0.8434(2) 0.56748(17) 0.0318(5) Uani 1 1 d . . . . .
H23A H 0.375820 0.795531 0.622821 0.038 Uiso 1 1 calc R U . . .
C24 C 0.28165(19) 0.9271(2) 0.54463(17) 0.0327(5) Uani 1 1 d . . . . .
H24A H 0.241257 0.936898 0.583804 0.039 Uiso 1 1 calc R U . . .
C25 C 0.25947(18) 0.9991(2) 0.46330(17) 0.0301(5) Uani 1 1 d . . . . .
C26 C 0.31798(18) 0.9854(2) 0.40644(16) 0.0292(5) Uani 1 1 d . . . . .
H26A H 0.302736 1.034763 0.351926 0.035 Uiso 1 1 calc R U . . .
C27 C 0.93579(18) 0.18364(19) 0.71990(16) 0.0294(5) Uani 1 1 d . . . . .
C28 C 1.0910(2) 0.0873(2) 0.7187(2) 0.0432(6) Uani 1 1 d . . . . .
H28A H 1.134660 0.080938 0.679638 0.065 Uiso 1 1 calc R U . . .
H28B H 1.138186 0.115160 0.784010 0.065 Uiso 1 1 calc R U . . .
H28C H 1.060981 0.010957 0.723461 0.065 Uiso 1 1 calc R U . . .
C29 C 0.17224(19) 1.0908(2) 0.43307(17) 0.0330(5) Uani 1 1 d . . . . .
C30 C 0.0256(2) 1.1741(3) 0.46063(19) 0.0437(6) Uani 1 1 d . . . . .
H30A H -0.012799 1.166661 0.503968 0.065 Uiso 1 1 calc R U . . .
H30B H 0.056827 1.252216 0.466591 0.065 Uiso 1 1 calc R U . . .
H30C H -0.026760 1.160793 0.393227 0.065 Uiso 1 1 calc R U . . .
N1 N 0.63113(14) 0.55176(16) 0.57685(13) 0.0258(4) Uani 1 1 d . . . . .
N2 N 0.49687(14) 0.73830(16) 0.53435(13) 0.0277(4) Uani 1 1 d . . . . .
O1 O 0.94442(14) 0.12938(15) 0.79083(13) 0.0377(4) Uani 1 1 d . . . . .
O2 O 1.00151(14) 0.16781(15) 0.67289(12) 0.0376(4) Uani 1 1 d . . . . .
O3 O 0.15468(18) 1.15694(18) 0.36710(15) 0.0535(6) Uani 1 1 d . . . . .
O4 O 0.11355(14) 1.08918(16) 0.48737(12) 0.0386(4) Uani 1 1 d . . . . .

loop_
_atom_site_aniso_label
_atom_site_aniso_U_11
_atom_site_aniso_U_22
_atom_site_aniso_U_33
_atom_site_aniso_U_23
_atom_site_aniso_U_13
_atom_site_aniso_U_12
C1 0.0227(9) 0.0279(11) 0.0270(10) -0.0037(8) 0.0118(8) -0.0017(8)
C2 0.0255(10) 0.0312(12) 0.0327(11) -0.0012(9) 0.0146(9) -0.0009(9)
C3 0.0296(11) 0.0278(11) 0.0298(11) 0.0019(9) 0.0143(9) -0.0029(9)
C4 0.0282(10) 0.0250(10) 0.0314(11) -0.0031(9) 0.0106(9) -0.0015(9)
C5 0.0277(10) 0.0286(11) 0.0290(11) -0.0030(9) 0.0142(9) 0.0016(9)
C6 0.0250(10) 0.0262(11) 0.0272(11) -0.0030(8) 0.0106(8) -0.0009(8)
C7 0.0232(10) 0.0285(11) 0.0274(10) -0.0036(9) 0.0124(8) -0.0007(8)
C8 0.0270(10) 0.0293(11) 0.0315(12) 0.0014(9) 0.0146(9) 0.0061(9)
C9 0.0273(11) 0.0351(12) 0.0314(11) -0.0035(9) 0.0165(9) 0.0002(9)
C10 0.0283(10) 0.0288(11) 0.0288(11) -0.0002(9) 0.0154(9) -0.0009(9)
C11 0.0225(10) 0.0282(11) 0.0246(10) -0.0040(8) 0.0108(8) -0.0010(8)
C12 0.0234(10) 0.0273(11) 0.0240(10) -0.0048(8) 0.0106(8) -0.0021(8)
C13 0.0231(10) 0.0275(11) 0.0232(10) -0.0028(8) 0.0103(8) -0.0013(8)
C14 0.0227(10) 0.0274(11) 0.0245(10) -0.0018(8) 0.0102(8) 0.0013(8)
C15 0.0224(10) 0.0281(11) 0.0241(10) -0.0030(8) 0.0107(8) -0.0005(8)
C16 0.0239(10) 0.0275(11) 0.0250(10) -0.0016(8) 0.0115(8) -0.0007(8)
C17 0.0303(11) 0.0326(12) 0.0272(11) -0.0018(9) 0.0156(9) -0.0008(9)
C18 0.0315(11) 0.0364(12) 0.0278(11) 0.0063(10) 0.0152(9) 0.0023(10)
C19 0.0299(11) 0.0315(12) 0.0338(12) 0.0054(9) 0.0147(9) 0.0071(9)
C20 0.0256(10) 0.0279(11) 0.0276(11) -0.0012(8) 0.0118(9) 0.0014(9)
C21 0.0251(10) 0.0294(11) 0.0269(11) -0.0011(9) 0.0125(9) 0.0002(9)
C22 0.0274(10) 0.0299(11) 0.0279(11) -0.0013(9) 0.0142(9) 0.0030(9)
C23 0.0343(12) 0.0369(12) 0.0292(11) 0.0048(9) 0.0178(9) 0.0075(10)
C24 0.0319(12) 0.0368(13) 0.0340(12) -0.0007(10) 0.0180(10) 0.0053(10)
C25 0.0280(11) 0.0307(11) 0.0335(12) -0.0034(9) 0.0144(9) 0.0036(9)
C26 0.0298(11) 0.0299(11) 0.0295(11) 0.0013(9) 0.0138(9) 0.0030(9)
C27 0.0292(11) 0.0257(11) 0.0321(11) -0.0008(9) 0.0111(9) -0.0003(9)
C28 0.0417(13) 0.0396(14) 0.0532(16) 0.0141(12) 0.0243(12) 0.0169(12)
C29 0.0346(12) 0.0366(12) 0.0335(12) -0.0005(10) 0.0196(10) 0.0061(10)
C30 0.0392(13) 0.0532(16) 0.0407(14) 0.0035(12) 0.0185(11) 0.0213(12)
N1 0.0240(8) 0.0291(9) 0.0259(9) -0.0018(7) 0.0116(7) 0.0010(7)
N2 0.0271(9) 0.0328(10) 0.0263(9) 0.0016(7) 0.0139(8) 0.0051(8)
O1 0.0420(9) 0.0322(9) 0.0435(10) 0.0112(8) 0.0221(8) 0.0041(7)
O2 0.0399(9) 0.0384(9) 0.0407(9) 0.0110(7) 0.0227(8) 0.0160(7)
O3 0.0635(13) 0.0535(12) 0.0599(12) 0.0234(10) 0.0420(10) 0.0317(10)
O4 0.0373(9) 0.0461(10) 0.0385(9) 0.0076(8) 0.0218(7) 0.0189(8)

loop_
_atom_type_symbol
_atom_type_description
_atom_type_scat_dispersion_real
_atom_type_scat_dispersion_imag
_atom_type_scat_source
C C 0.0181 0.0091 'International Tables Vol C Tables 4.2.6.8 and 6.1.1.4'
H H 0.0000 0.0000 'International Tables Vol C Tables 4.2.6.8 and 6.1.1.4'
N N 0.0311 0.0180 'International Tables Vol C Tables 4.2.6.8 and 6.1.1.4'
O O 0.0492 0.0322 'International Tables Vol C Tables 4.2.6.8 and 6.1.1.4'

loop_
_geom_angle_atom_site_label_1
_geom_angle_atom_site_label_2
_geom_angle_atom_site_label_3
_geom_angle
_geom_angle_site_symmetry_1
_geom_angle_site_symmetry_3
_geom_angle_publ_flag
N1 C1 C2 117.21(19) . . ?
N1 C1 C6 123.2(2) . . ?
C2 C1 C6 119.6(2) . . ?
C3 C2 C1 120.9(2) . . ?
C3 C2 H2A 119.6 . . ?
C1 C2 H2A 119.6 . . ?
C2 C3 C4 119.9(2) . . ?
C2 C3 H3A 120.1 . . ?
C4 C3 H3A 120.1 . . ?
C5 C4 C3 120.0(2) . . ?
C5 C4 C27 121.8(2) . . ?
C3 C4 C27 118.1(2) . . ?
C4 C5 C6 121.3(2) . . ?
C4 C5 H5A 119.3 . . ?
C6 C5 H5A 119.3 . . ?
C5 C6 C1 118.3(2) . . ?
C5 C6 C7 123.9(2) . . ?
C1 C6 C7 117.79(19) . . ?
C8 C7 C12 119.1(2) . . ?
C8 C7 C6 123.1(2) . . ?
C12 C7 C6 117.71(18) . . ?
C9 C8 C7 120.2(2) . . ?
C9 C8 H8A 119.9 . . ?
C7 C8 H8A 119.9 . . ?
C8 C9 C10 121.0(2) . . ?
C8 C9 H9A 119.5 . . ?
C10 C9 H9A 119.5 . . ?
C9 C10 C11 120.9(2) . . ?
C9 C10 H10A 119.6 . . ?
C11 C10 H10A 119.6 . . ?
C10 C11 C12 118.5(2) . . ?
C10 C11 C16 121.7(2) . . ?
C12 C11 C16 119.74(18) . . ?
C7 C12 C11 120.15(19) . . ?
C7 C12 C13 118.87(19) . . ?
C11 C12 C13 120.99(19) . . ?
N1 C13 C12 123.40(19) . . ?
N1 C13 C14 117.67(18) . . ?
C12 C13 C14 118.92(19) . . ?
N2 C14 C15 123.39(19) . . ?
N2 C14 C13 117.40(19) . . ?
C15 C14 C13 119.14(18) . . ?
C20 C15 C16 120.2(2) . . ?
C20 C15 C14 118.70(19) . . ?
C16 C15 C14 121.07(19) . . ?
C17 C16 C15 118.2(2) . . ?
C17 C16 C11 122.25(19) . . ?
C15 C16 C11 119.49(19) . . ?
C16 C17 C18 121.5(2) . . ?
C16 C17 H17A 119.3 . . ?
C18 C17 H17A 119.3 . . ?
C19 C18 C17 120.7(2) . . ?
C19 C18 H18A 119.7 . . ?
C17 C18 H18A 119.7 . . ?
C18 C19 C20 120.1(2) . . ?
C18 C19 H19A 119.9 . . ?
C20 C19 H19A 119.9 . . ?
C19 C20 C15 119.1(2) . . ?
C19 C20 C21 123.0(2) . . ?
C15 C20 C21 117.82(19) . . ?
C26 C21 C22 118.5(2) . . ?
C26 C21 C20 123.4(2) . . ?
C22 C21 C20 118.08(19) . . ?
N2 C22 C21 123.13(19) . . ?
N2 C22 C23 117.4(2) . . ?
C21 C22 C23 119.4(2) . . ?
C24 C23 C22 120.6(2) . . ?
C24 C23 H23A 119.7 . . ?
C22 C23 H23A 119.7 . . ?
C23 C24 C25 120.2(2) . . ?
C23 C24 H24A 119.9 . . ?
C25 C24 H24A 119.9 . . ?
C26 C25 C24 120.1(2) . . ?
C26 C25 C29 117.0(2) . . ?
C24 C25 C29 123.0(2) . . ?
C25 C26 C21 121.2(2) . . ?
C25 C26 H26A 119.4 . . ?
C21 C26 H26A 119.4 . . ?
O1 C27 O2 123.4(2) . . ?
O1 C27 C4 124.2(2) . . ?
O2 C27 C4 112.35(19) . . ?
O2 C28 H28A 109.5 . . ?
O2 C28 H28B 109.5 . . ?
H28A C28 H28B 109.5 . . ?
O2 C28 H28C 109.5 . . ?
H28A C28 H28C 109.5 . . ?
H28B C28 H28C 109.5 . . ?
O3 C29 O4 123.4(2) . . ?
O3 C29 C25 124.7(2) . . ?
O4 C29 C25 112.0(2) . . ?
O4 C30 H30A 109.5 . . ?
O4 C30 H30B 109.5 . . ?
H30A C30 H30B 109.5 . . ?
O4 C30 H30C 109.5 . . ?
H30A C30 H30C 109.5 . . ?
H30B C30 H30C 109.5 . . ?
C13 N1 C1 118.99(18) . . ?
C14 N2 C22 118.79(19) . . ?
C27 O2 C28 114.91(18) . . ?
C29 O4 C30 115.03(19) . . ?

loop_
_geom_bond_atom_site_label_1
_geom_bond_atom_site_label_2
_geom_bond_distance
_geom_bond_site_symmetry_2
_geom_bond_publ_flag
C1 N1 1.373(3) . ?
C1 C2 1.412(3) . ?
C1 C6 1.419(3) . ?
C2 C3 1.366(3) . ?
C2 H2A 0.9500 . ?
C3 C4 1.409(3) . ?
C3 H3A 0.9500 . ?
C4 C5 1.381(3) . ?
C4 C27 1.488(3) . ?
C5 C6 1.400(3) . ?
C5 H5A 0.9500 . ?
C6 C7 1.450(3) . ?
C7 C8 1.408(3) . ?
C7 C12 1.411(3) . ?
C8 C9 1.374(3) . ?
C8 H8A 0.9500 . ?
C9 C10 1.391(3) . ?
C9 H9A 0.9500 . ?
C10 C11 1.391(3) . ?
C10 H10A 0.9500 . ?
C11 C12 1.424(3) . ?
C11 C16 1.478(3) . ?
C12 C13 1.446(3) . ?
C13 N1 1.306(3) . ?
C13 C14 1.484(3) . ?
C14 N2 1.314(3) . ?
C14 C15 1.443(3) . ?
C15 C20 1.410(3) . ?
C15 C16 1.426(3) . ?
C16 C17 1.381(3) . ?
C17 C18 1.390(3) . ?
C17 H17A 0.9500 . ?
C18 C19 1.375(3) . ?
C18 H18A 0.9500 . ?
C19 C20 1.405(3) . ?
C19 H19A 0.9500 . ?
C20 C21 1.444(3) . ?
C21 C26 1.406(3) . ?
C21 C22 1.415(3) . ?
C22 N2 1.371(3) . ?
C22 C23 1.419(3) . ?
C23 C24 1.364(3) . ?
C23 H23A 0.9500 . ?
C24 C25 1.406(3) . ?
C24 H24A 0.9500 . ?
C25 C26 1.377(3) . ?
C25 C29 1.495(3) . ?
C26 H26A 0.9500 . ?
C27 O1 1.201(3) . ?
C27 O2 1.339(3) . ?
C28 O2 1.442(3) . ?
C28 H28A 0.9800 . ?
C28 H28B 0.9800 . ?
C28 H28C 0.9800 . ?
C29 O3 1.196(3) . ?
C29 O4 1.337(3) . ?
C30 O4 1.448(3) . ?
C30 H30A 0.9800 . ?
C30 H30B 0.9800 . ?
C30 H30C 0.9800 . ?

loop_
_geom_torsion_atom_site_label_1
_geom_torsion_atom_site_label_2
_geom_torsion_atom_site_label_3
_geom_torsion_atom_site_label_4
_geom_torsion
_geom_torsion_site_symmetry_1
_geom_torsion_site_symmetry_2
_geom_torsion_site_symmetry_3
_geom_torsion_site_symmetry_4
_geom_torsion_publ_flag
N1 C1 C2 C3 -176.2(2) . . . . ?
C6 C1 C2 C3 1.4(3) . . . . ?
C1 C2 C3 C4 0.1(3) . . . . ?
C2 C3 C4 C5 -1.3(3) . . . . ?
C2 C3 C4 C27 176.2(2) . . . . ?
C3 C4 C5 C6 1.1(3) . . . . ?
C27 C4 C5 C6 -176.4(2) . . . . ?
C4 C5 C6 C1 0.4(3) . . . . ?
C4 C5 C6 C7 178.5(2) . . . . ?
N1 C1 C6 C5 175.80(19) . . . . ?
C2 C1 C6 C5 -1.6(3) . . . . ?
N1 C1 C6 C7 -2.5(3) . . . . ?
C2 C1 C6 C7 -179.86(19) . . . . ?
C5 C6 C7 C8 3.1(3) . . . . ?
C1 C6 C7 C8 -178.8(2) . . . . ?
C5 C6 C7 C12 -177.2(2) . . . . ?
C1 C6 C7 C12 1.0(3) . . . . ?
C12 C7 C8 C9 1.0(3) . . . . ?
C6 C7 C8 C9 -179.2(2) . . . . ?
C7 C8 C9 C10 -1.6(3) . . . . ?
C8 C9 C10 C11 -0.3(3) . . . . ?
C9 C10 C11 C12 2.7(3) . . . . ?
C9 C10 C11 C16 -175.8(2) . . . . ?
C8 C7 C12 C11 1.4(3) . . . . ?
C6 C7 C12 C11 -178.34(19) . . . . ?
C8 C7 C12 C13 -179.01(19) . . . . ?
C6 C7 C12 C13 1.2(3) . . . . ?
C10 C11 C12 C7 -3.3(3) . . . . ?
C16 C11 C12 C7 175.29(19) . . . . ?
C10 C11 C12 C13 177.20(19) . . . . ?
C16 C11 C12 C13 -4.3(3) . . . . ?
C7 C12 C13 N1 -2.3(3) . . . . ?
C11 C12 C13 N1 177.25(19) . . . . ?
C7 C12 C13 C14 177.29(18) . . . . ?
C11 C12 C13 C14 -3.2(3) . . . . ?
N1 C13 C14 N2 4.5(3) . . . . ?
C12 C13 C14 N2 -175.08(19) . . . . ?
N1 C13 C14 C15 -172.77(19) . . . . ?
C12 C13 C14 C15 7.6(3) . . . . ?
N2 C14 C15 C20 -2.7(3) . . . . ?
C13 C14 C15 C20 174.49(19) . . . . ?
N2 C14 C15 C16 178.3(2) . . . . ?
C13 C14 C15 C16 -4.6(3) . . . . ?
C20 C15 C16 C17 -4.1(3) . . . . ?
C14 C15 C16 C17 174.98(19) . . . . ?
C20 C15 C16 C11 178.11(19) . . . . ?
C14 C15 C16 C11 -2.8(3) . . . . ?
C10 C11 C16 C17 8.1(3) . . . . ?
C12 C11 C16 C17 -170.4(2) . . . . ?
C10 C11 C16 C15 -174.2(2) . . . . ?
C12 C11 C16 C15 7.3(3) . . . . ?
C15 C16 C17 C18 1.2(3) . . . . ?
C11 C16 C17 C18 178.9(2) . . . . ?
C16 C17 C18 C19 1.9(4) . . . . ?
C17 C18 C19 C20 -2.0(4) . . . . ?
C18 C19 C20 C15 -0.9(3) . . . . ?
C18 C19 C20 C21 -179.1(2) . . . . ?
C16 C15 C20 C19 4.0(3) . . . . ?
C14 C15 C20 C19 -175.1(2) . . . . ?
C16 C15 C20 C21 -177.8(2) . . . . ?
C14 C15 C20 C21 3.1(3) . . . . ?
C19 C20 C21 C26 -2.0(3) . . . . ?
C15 C20 C21 C26 179.8(2) . . . . ?
C19 C20 C21 C22 176.9(2) . . . . ?
C15 C20 C21 C22 -1.3(3) . . . . ?
C26 C21 C22 N2 177.6(2) . . . . ?
C20 C21 C22 N2 -1.3(3) . . . . ?
C26 C21 C22 C23 -0.3(3) . . . . ?
C20 C21 C22 C23 -179.3(2) . . . . ?
N2 C22 C23 C24 -177.4(2) . . . . ?
C21 C22 C23 C24 0.6(4) . . . . ?
C22 C23 C24 C25 -0.4(4) . . . . ?
C23 C24 C25 C26 -0.1(4) . . . . ?
C23 C24 C25 C29 178.8(2) . . . . ?
C24 C25 C26 C21 0.5(3) . . . . ?
C29 C25 C26 C21 -178.5(2) . . . . ?
C22 C21 C26 C25 -0.2(3) . . . . ?
C20 C21 C26 C25 178.6(2) . . . . ?
C5 C4 C27 O1 173.3(2) . . . . ?
C3 C4 C27 O1 -4.1(3) . . . . ?
C5 C4 C27 O2 -5.6(3) . . . . ?
C3 C4 C27 O2 176.95(19) . . . . ?
C26 C25 C29 O3 -4.7(4) . . . . ?
C24 C25 C29 O3 176.4(3) . . . . ?
C26 C25 C29 O4 173.9(2) . . . . ?
C24 C25 C29 O4 -5.0(3) . . . . ?
C12 C13 N1 C1 0.9(3) . . . . ?
C14 C13 N1 C1 -178.68(18) . . . . ?
C2 C1 N1 C13 178.97(19) . . . . ?
C6 C1 N1 C13 1.5(3) . . . . ?
C15 C14 N2 C22 0.1(3) . . . . ?
C13 C14 N2 C22 -177.12(18) . . . . ?
C21 C22 N2 C14 2.0(3) . . . . ?
C23 C22 N2 C14 179.9(2) . . . . ?
O1 C27 O2 C28 -5.3(3) . . . . ?
C4 C27 O2 C28 173.6(2) . . . . ?
O3 C29 O4 C30 0.1(4) . . . . ?
C25 C29 O4 C30 -178.6(2) . . . . ?
